data_7721100
loop_
_publ_author_name
'Gutorova, Svetlana'
'Matveev, Petr I.'
'Evsiunina, Mariia V.'
'Wang, Qiushi'
'Lemport, Pavel S.'
'Kalle, Paulina'
'Koshelev, Daniil S.'
'Utochnikova, Valentina V.'
'Averin, Alexey A.'
'Poliakova, Tatiana R.'
'Gerasimov, Mikhail A.'
'Petrov, Vladimir G.'
'Ustynyuk, Yuri'
'Kalmykov, Stepan'
'Nenajdenko, Valentine'

_publ_section_title
;
 Competitive Coordination of Uranium(VI) and Thorium(IV) by Tetradentate
 Phenanthroline Ligands: Structural and Spectroscopic Investigation of
 U(VI)-Th(IV) Mixed Ion Pair Formation
;
_journal_name_full 'Dalton Transactions'
_journal_paper_doi 10.1039/D6DT00392C
_journal_year 2026
_chemical_formula_moiety 'C30 H40 Cl2 N5 O7 U, N3 O11 U'
_chemical_formula_sum 'C30 H40 Cl2 N8 O18 U2'
_chemical_formula_weight 1347.66
_space_group_crystal_system monoclinic
_space_group_IT_number 14
_space_group_name_Hall '-P 2yn'
_space_group_name_H-M_alt 'P 1 21/n 1'
_atom_sites_solution_hydrogens geom
_atom_sites_solution_primary dual
_audit_creation_date 2025-10-31
_audit_creation_method
;
Olex2 1.5
(compiled 2025.03.04 svn.red2d20d0 for OlexSys, GUI svn.r7188)
;
_audit_update_record
;
2025-11-02 deposited with the CCDC.	2026-05-29 downloaded from the CCDC.
;
_cell_angle_alpha 90
_cell_angle_beta 112.367(3)
_cell_angle_gamma 90
_cell_formula_units_Z 4
_cell_length_a 16.0546(16)
_cell_length_b 16.1875(14)
_cell_length_c 18.9986(19)
_cell_measurement_reflns_used 9824
_cell_measurement_temperature 100.00
_cell_measurement_theta_max 25.853
_cell_measurement_theta_min 2.318
_cell_volume 4566.0(8)
_computing_cell_refinement 'SAINT v8.37A (Bruker, 2015)'
_computing_data_reduction 'SAINT v8.37A (Bruker, 2015)'
_computing_molecular_graphics 'Olex2 1.5 (Dolomanov et al., 2009)'
_computing_publication_material 'Olex2 1.5 (Dolomanov et al., 2009)'
_computing_structure_refinement 'XL  (Sheldrick, 2008)'
_computing_structure_solution 'SHELXT 2014/5 (Sheldrick, 2014)'
_diffrn_ambient_temperature 100
_diffrn_measured_fraction_theta_full 1.000
_diffrn_measured_fraction_theta_max 1.000
_diffrn_measurement_device_type 'Bruker D8 Venture'
_diffrn_measurement_method '\f and \w scans'
_diffrn_radiation_type MoK\a
_diffrn_radiation_wavelength 0.71073
_diffrn_reflns_av_R_equivalents 0.0549
_diffrn_reflns_av_unetI/netI 0.0521
_diffrn_reflns_Laue_measured_fraction_full 1.000
_diffrn_reflns_Laue_measured_fraction_max 1.000
_diffrn_reflns_limit_h_max 19
_diffrn_reflns_limit_h_min -15
_diffrn_reflns_limit_k_max 18
_diffrn_reflns_limit_k_min -19
_diffrn_reflns_limit_l_max 22
_diffrn_reflns_limit_l_min -22
_diffrn_reflns_number 29810
_diffrn_reflns_point_group_measured_fraction_full 1.000
_diffrn_reflns_point_group_measured_fraction_max 1.000
_diffrn_reflns_theta_full 25.000
_diffrn_reflns_theta_max 25.000
_diffrn_reflns_theta_min 1.711
_diffrn_source_current 1.0
_diffrn_source_power 0.05
_diffrn_source_voltage 50.0
_diffrn_standards_number 0
_exptl_absorpt_coefficient_mu 7.277
_exptl_absorpt_correction_T_max 0.0123
_exptl_absorpt_correction_T_min 0.0009
_exptl_absorpt_correction_type multi-scan
_exptl_absorpt_process_details
;
SADABS-2016/2 (Bruker,2016/2) was used for absorption correction.
wR2(int) was 0.1573 before and 0.0670 after correction.
The Ratio of minimum to maximum transmission is 0.0732.
The \l/2 correction factor is Not present.
;
_exptl_crystal_colour yellow
_exptl_crystal_colour_primary yellow
_exptl_crystal_density_diffrn 1.960
_exptl_crystal_description plate
_exptl_crystal_F_000 2552
_exptl_crystal_size_max 0.21
_exptl_crystal_size_mid 0.18
_exptl_crystal_size_min 0.02
_refine_diff_density_max 3.100
_refine_diff_density_min -2.446
_refine_diff_density_rms 0.261
_refine_ls_extinction_method none
_refine_ls_goodness_of_fit_ref 1.025
_refine_ls_hydrogen_treatment constr
_refine_ls_matrix_type full
_refine_ls_number_parameters 554
_refine_ls_number_reflns 8031
_refine_ls_number_restraints 47
_refine_ls_restrained_S_all 1.025
_refine_ls_R_factor_all 0.0995
_refine_ls_R_factor_gt 0.0777
_refine_ls_shift/su_max 0.000
_refine_ls_shift/su_mean 0.000
_refine_ls_structure_factor_coef Fsqd
_refine_ls_weighting_details 'w=1/[\s^2^(Fo^2^)+(0.1491P)^2^+23.9837P] where P=(Fo^2^+2Fc^2^)/3'
_refine_ls_weighting_scheme calc
_refine_ls_wR_factor_gt 0.2096
_refine_ls_wR_factor_ref 0.2336
_reflns_Friedel_coverage 0.000
_reflns_number_gt 5851
_reflns_number_total 8031
_reflns_threshold_expression 'I > 2\s(I)'
_cod_data_source_file d6dt00392c2.cif
_cod_data_source_block sg3_7
_cod_database_code 7721100
_shelx_shelxl_version_number 2014/7
_shelx_space_group_comment
;
The symmetry employed for this shelxl refinement is uniquely defined
by the following loop, which should always be used as a source of
symmetry information in preference to the above space-group names.
They are only intended as comments.
;
_olex2_refinement_description
;
1. Restrained distances
 C22A-C21 = C22-C21
 1.54 with sigma of 0.02
 N4-C27
 1.43 with sigma of 0.01
 N4-C28A
 2.5 with sigma of 0.02
 N4-C28
 2.5 with sigma of 0.02
 C27-C28
 1.54 with sigma of 0.01
 C27-C29
 2.5 with sigma of 0.02
 C29A-C30 = C30-C29
 1.54 with sigma of 0.01
 C27-C28A
 1.54 with sigma of 0.01
 C28A-C30
 2.5 with sigma of 0.02
 C28A-C29A
 1.54 with sigma of 0.02
 C25A-C24 = C25-C24 = C26-C25
 1.54 with sigma of 0.01
 C28-C30
 2.5 with sigma of 0.02
 C28-C29
 1.54 with sigma of 0.01
 C25A-C26A
 1.54 with sigma of 0.02
 C22-C21
 1.54 with sigma of 0.02
 C17-C16
 1.54 with sigma of 0.02
2. Uiso/Uaniso restraints and constraints
C25 \\sim C26: within 2A with sigma of 0.02 and sigma for terminal atoms of
0.04 within 2A
Uanis(C27) \\sim Ueq, Uanis(C30) \\sim Ueq: with sigma of 0.01 and sigma for
terminal atoms of 0.02
Uiso(C28) = Uiso(C28A) = Uiso(C29) = Uiso(C29A)
Uanis(C22) = Uanis(C22A)
3. Rigid body (RIGU) restrains
 N4, C12, C27
 with sigma for 1-2 distances of 0.004 and sigma for 1-3 distances of 0.004
4. Others
 Fixed Sof: H21A(0.65) H21B(0.65) H21C(0.35) H21D(0.35) H24A(0.5) H24B(0.5)
 H24C(0.5) H24D(0.5) H27A(0.5) H27B(0.5) H27C(0.5) H27D(0.5) H30D(0.5)
 H30E(0.5) H30F(0.5) H30A(0.5) H30B(0.5) H30C(0.5) C22(0.65) H22A(0.65)
 H22B(0.65) H22C(0.65) C25(0.5) H25A(0.5) H25B(0.5) C26(0.5) H26A(0.5)
 H26B(0.5) H26C(0.5) C28(0.5) H28A(0.5) H28B(0.5) C29(0.5) H29C(0.5) H29D(0.5)
 C22A(0.35) H22D(0.35) H22E(0.35) H22F(0.35) C25A(0.5) H25C(0.5) H25D(0.5)
 C26A(0.5) H26D(0.5) H26E(0.5) H26F(0.5) C28A(0.5) H28C(0.5) H28D(0.5)
 C29A(0.5) H29A(0.5) H29B(0.5) O16(0.5) O17(0.5) O18(0.5) N8(0.5) O19(0.5)
 O20(0.5) O21(0.5) N9(0.5)
5.a Secondary CH2 refined with riding coordinates:
 C15(H15A,H15B), C16(H16A,H16B), C17(H17A,H17B), C19(H19A,H19B), C20(H20A,
 H20B), C21(H21A,H21B), C21(H21C,H21D), C23(H23A,H23B), C24(H24A,H24B),
 C24(H24C,H24D), C27(H27A,H27B), C27(H27C,H27D), C25(H25A,H25B), C28(H28A,H28B),
  C29(H29C,H29D), C25A(H25C,H25D), C28A(H28C,H28D), C29A(H29A,H29B)
5.b Me refined with riding coordinates:
 C30(H30D,H30E,H30F), C30(H30A,H30B,H30C), C22(H22A,H22B,H22C), C26(H26A,H26B,
 H26C), C22A(H22D,H22E,H22F), C26A(H26D,H26E,H26F)
5.c Aromatic/amide H refined with riding coordinates:
 C3(H3), C10(H10), C13(H13), C14(H14)
5.d Idealised Me refined as rotating group:
 C18(H18A,H18B,H18C)
;
_smtbx_masks_void_probe_radius 1.2
_smtbx_masks_void_truncation_radius 1.2
_olex2_submission_special_instructions 'No special instructions were received'

loop_
_space_group_symop_operation_xyz
'x, y, z'
'-x+1/2, y+1/2, -z+1/2'
'-x, -y, -z'
'x-1/2, -y-1/2, z-1/2'

loop_
_atom_site_label
_atom_site_type_symbol
_atom_site_fract_x
_atom_site_fract_y
_atom_site_fract_z
_atom_site_U_iso_or_equiv
_atom_site_adp_type
_atom_site_occupancy
_atom_site_site_symmetry_order
_atom_site_calc_flag
_atom_site_refinement_flags_posn
_atom_site_refinement_flags_adp
_atom_site_refinement_flags_occupancy
_atom_site_disorder_assembly
_atom_site_disorder_group
U1 U 0.58207(4) 0.36203(4) 0.38386(3) 0.0621(2) Uani 1 1 d . . . . .
Cl1 Cl 0.3994(4) 0.2161(3) 0.6439(3) 0.0907(13) Uani 1 1 d . . . . .
Cl2 Cl 0.4078(3) -0.0423(3) 0.3152(2) 0.0861(13) Uani 1 1 d . . . . .
O1 O 0.5788(7) 0.4502(7) 0.4867(6) 0.070(3) Uani 1 1 d . . . . .
O2 O 0.6033(8) 0.2781(8) 0.2872(6) 0.076(3) Uani 1 1 d . . . . .
O3 O 0.4644(7) 0.3726(7) 0.3338(6) 0.066(3) Uani 1 1 d . . . . .
O4 O 0.6993(7) 0.3497(7) 0.4358(6) 0.073(3) Uani 1 1 d . . . . .
O5 O 0.5966(8) 0.5142(8) 0.3687(6) 0.077(3) Uani 1 1 d . . . . .
O6 O 0.6086(8) 0.4382(8) 0.2801(7) 0.079(3) Uani 1 1 d . . . . .
O7 O 0.6087(11) 0.5722(9) 0.2688(9) 0.104(4) Uani 1 1 d . . . . .
N1 N 0.5382(8) 0.2968(8) 0.4899(7) 0.062(3) Uani 1 1 d . . . . .
N2 N 0.5507(8) 0.2031(7) 0.3805(6) 0.059(3) Uani 1 1 d . . . . .
N3 N 0.6417(9) 0.4568(8) 0.6153(7) 0.066(3) Uani 1 1 d . . . . .
N4 N 0.6659(12) 0.1647(12) 0.2632(11) 0.112(6) Uani 1 1 d D U . . .
N5 N 0.6046(10) 0.5101(10) 0.3044(8) 0.077(4) Uani 1 1 d . . . . .
C1 C 0.5887(10) 0.4223(10) 0.5524(8) 0.063(4) Uani 1 1 d . . . . .
C2 C 0.5404(10) 0.3417(9) 0.5484(8) 0.059(3) Uani 1 1 d . . . . .
C3 C 0.4975(11) 0.3193(10) 0.5967(9) 0.071(4) Uani 1 1 d . . . . .
H3 H 0.4982 0.3549 0.6367 0.085 Uiso 1 1 calc R U . . .
C4 C 0.4539(11) 0.2445(13) 0.5851(8) 0.074(4) Uani 1 1 d . . . . .
C5 C 0.4525(10) 0.1934(10) 0.5249(8) 0.066(4) Uani 1 1 d . . . . .
C6 C 0.4962(10) 0.2217(9) 0.4813(8) 0.059(3) Uani 1 1 d . . . . .
C7 C 0.5011(10) 0.1720(9) 0.4191(8) 0.060(3) Uani 1 1 d . . . . .
C8 C 0.4566(10) 0.0929(9) 0.4042(8) 0.064(4) Uani 1 1 d . . . . .
C9 C 0.4652(11) 0.0512(10) 0.3429(8) 0.067(4) Uani 1 1 d . . . . .
C10 C 0.5147(12) 0.0789(10) 0.3032(9) 0.075(5) Uani 1 1 d . . . . .
H10 H 0.5206 0.0473 0.2633 0.091 Uiso 1 1 calc R U . . .
C11 C 0.5565(10) 0.1559(11) 0.3238(9) 0.070(4) Uani 1 1 d . . . . .
C12 C 0.6126(12) 0.2009(13) 0.2879(9) 0.079(4) Uani 1 1 d . U . . .
C13 C 0.4102(11) 0.0688(10) 0.4503(8) 0.069(4) Uani 1 1 d . . . . .
H13 H 0.3785 0.0179 0.4399 0.083 Uiso 1 1 calc R U . . .
C14 C 0.4088(11) 0.1145(10) 0.5080(9) 0.072(4) Uani 1 1 d . . . . .
H14 H 0.3783 0.0945 0.5386 0.086 Uiso 1 1 calc R U . . .
C15 C 0.6878(11) 0.5368(10) 0.6097(9) 0.069(4) Uani 1 1 d . . . . .
H15A H 0.7038 0.5686 0.6576 0.083 Uiso 1 1 calc R U . . .
H15B H 0.6468 0.5710 0.5675 0.083 Uiso 1 1 calc R U . . .
C16 C 0.7740(13) 0.5159(11) 0.5951(11) 0.090(5) Uani 1 1 d D . . . .
H16A H 0.8141 0.4811 0.6372 0.108 Uiso 1 1 calc R U . . .
H16B H 0.7574 0.4839 0.5473 0.108 Uiso 1 1 calc R U . . .
C17 C 0.8250(15) 0.5951(12) 0.5891(11) 0.098(6) Uani 1 1 d D . . . .
H17A H 0.8798 0.5790 0.5803 0.118 Uiso 1 1 calc R U . . .
H17B H 0.8445 0.6251 0.6381 0.118 Uiso 1 1 calc R U . . .
C18 C 0.7678(17) 0.6539(15) 0.5243(13) 0.123(9) Uani 1 1 d . . . . .
H18A H 0.7423 0.6229 0.4765 0.184 Uiso 1 1 calc R U . . .
H18B H 0.8061 0.6985 0.5186 0.184 Uiso 1 1 calc R U . . .
H18C H 0.7190 0.6775 0.5369 0.184 Uiso 1 1 calc R U . . .
C19 C 0.6742(11) 0.4187(9) 0.6894(7) 0.063(4) Uani 1 1 d . . . . .
H19A H 0.7408 0.4209 0.7108 0.076 Uiso 1 1 calc R U . . .
H19B H 0.6564 0.3597 0.6833 0.076 Uiso 1 1 calc R U . . .
C20 C 0.6407(12) 0.4570(11) 0.7460(9) 0.074(4) Uani 1 1 d . . . . .
H20A H 0.5740 0.4586 0.7239 0.088 Uiso 1 1 calc R U . . .
H20B H 0.6627 0.5146 0.7562 0.088 Uiso 1 1 calc R U . . .
C21 C 0.6734(14) 0.4073(11) 0.8233(10) 0.094(6) Uani 1 1 d D . . . .
H21A H 0.7380 0.3937 0.8388 0.113 Uiso 0.65 1 calc R U P A 1
H21B H 0.6668 0.4425 0.8635 0.113 Uiso 0.65 1 calc R U P A 1
H21C H 0.6608 0.3481 0.8106 0.113 Uiso 0.35 1 calc R U P B 2
H21D H 0.7396 0.4134 0.8476 0.113 Uiso 0.35 1 calc R U P B 2
C23 C 0.6909(15) 0.0755(14) 0.2726(12) 0.100(6) Uani 1 1 d . . . . .
H23A H 0.6752 0.0524 0.3142 0.120 Uiso 1 1 calc R U . . .
H23B H 0.7570 0.0706 0.2880 0.120 Uiso 1 1 calc R U . . .
C24 C 0.6444(18) 0.0235(14) 0.2002(13) 0.113(7) Uani 1 1 d D . . . .
H24A H 0.6576 -0.0354 0.2136 0.136 Uiso 0.5 1 calc R U P C 1
H24B H 0.5785 0.0310 0.1837 0.136 Uiso 0.5 1 calc R U P C 1
H24C H 0.5784 0.0278 0.1853 0.136 Uiso 0.5 1 calc R U P D 2
H24D H 0.6592 0.0475 0.1584 0.136 Uiso 0.5 1 calc R U P D 2
C27 C 0.7321(15) 0.2140(16) 0.2485(14) 0.139(8) Uani 1 1 d D U . . .
H27A H 0.7000 0.2557 0.2094 0.167 Uiso 0.5 1 calc R U P E 1
H27B H 0.7656 0.1778 0.2266 0.167 Uiso 0.5 1 calc R U P E 1
H27C H 0.7135 0.2728 0.2429 0.167 Uiso 0.5 1 calc R U P F 3
H27D H 0.7372 0.1958 0.2006 0.167 Uiso 0.5 1 calc R U P F 3
C30 C 0.9695(18) 0.268(2) 0.394(2) 0.214(18) Uani 1 1 d D U . . .
H30D H 1.0150 0.3092 0.3968 0.321 Uiso 0.5 1 calc R U P G 3
H30E H 0.9453 0.2795 0.4334 0.321 Uiso 0.5 1 calc R U P G 3
H30F H 0.9969 0.2127 0.4028 0.321 Uiso 0.5 1 calc R U P G 3
H30A H 1.0246 0.2348 0.4157 0.321 Uiso 0.5 1 calc R U P H 1
H30B H 0.9760 0.3082 0.3583 0.321 Uiso 0.5 1 calc R U P H 1
H30C H 0.9587 0.2966 0.4353 0.321 Uiso 0.5 1 calc R U P H 1
C22 C 0.6200(18) 0.3278(15) 0.8167(16) 0.083(7) Uani 0.65 1 d D . P I 1
H22A H 0.6424 0.2989 0.8657 0.125 Uiso 0.65 1 calc R U P I 1
H22B H 0.5561 0.3411 0.8024 0.125 Uiso 0.65 1 calc R U P I 1
H22C H 0.6273 0.2922 0.7777 0.125 Uiso 0.65 1 calc R U P I 1
C25 C 0.671(3) 0.043(3) 0.132(2) 0.139(17) Uani 0.5 1 d D U P J 1
H25A H 0.7369 0.0380 0.1477 0.166 Uiso 0.5 1 calc R U P J 1
H25B H 0.6529 0.1001 0.1144 0.166 Uiso 0.5 1 calc R U P J 1
C26 C 0.622(4) -0.019(3) 0.068(3) 0.142(17) Uani 0.5 1 d D U P J 1
H26A H 0.6385 -0.0075 0.0244 0.214 Uiso 0.5 1 calc R U P J 1
H26B H 0.6409 -0.0752 0.0865 0.214 Uiso 0.5 1 calc R U P J 1
H26C H 0.5572 -0.0133 0.0533 0.214 Uiso 0.5 1 calc R U P J 1
C28 C 0.8007(19) 0.259(3) 0.317(3) 0.22(2) Uiso 0.5 1 d D . P K 1
H28A H 0.8136 0.3144 0.3014 0.264 Uiso 0.5 1 calc R U P K 1
H28B H 0.7746 0.2675 0.3565 0.264 Uiso 0.5 1 calc R U P K 1
C29 C 0.889(3) 0.210(2) 0.352(4) 0.22(2) Uiso 0.5 1 d D . P K 1
H29C H 0.9001 0.1803 0.3112 0.264 Uiso 0.5 1 calc R U P K 1
H29D H 0.8828 0.1687 0.3882 0.264 Uiso 0.5 1 calc R U P K 1
C22A C 0.634(3) 0.430(3) 0.884(2) 0.083(7) Uani 0.35 1 d D . P I 2
H22D H 0.6602 0.3936 0.9287 0.125 Uiso 0.35 1 calc R U P I 2
H22E H 0.6473 0.4874 0.8997 0.125 Uiso 0.35 1 calc R U P I 2
H22F H 0.5681 0.4217 0.8625 0.125 Uiso 0.35 1 calc R U P I 2
C25A C 0.671(4) -0.0682(18) 0.208(3) 0.17(2) Uiso 0.5 1 d D . P J 2
H25C H 0.7363 -0.0734 0.2215 0.198 Uiso 0.5 1 calc R U P J 2
H25D H 0.6565 -0.0928 0.2502 0.198 Uiso 0.5 1 calc R U P J 2
C26A C 0.620(5) -0.115(4) 0.134(3) 0.16(2) Uiso 0.5 1 d D . P J 2
H26D H 0.6374 -0.1733 0.1407 0.247 Uiso 0.5 1 calc R U P J 2
H26E H 0.5547 -0.1104 0.1217 0.247 Uiso 0.5 1 calc R U P J 2
H26F H 0.6344 -0.0910 0.0930 0.247 Uiso 0.5 1 calc R U P J 2
C28A C 0.824(2) 0.204(4) 0.316(3) 0.22(2) Uiso 0.5 1 d D . P K 3
H28C H 0.8150 0.2077 0.3643 0.264 Uiso 0.5 1 calc R U P K 3
H28D H 0.8492 0.1489 0.3130 0.264 Uiso 0.5 1 calc R U P K 3
C29A C 0.893(4) 0.271(4) 0.315(3) 0.22(2) Uiso 0.5 1 d D . P K 3
H29A H 0.9160 0.2587 0.2750 0.264 Uiso 0.5 1 calc R U P K 3
H29B H 0.8641 0.3259 0.3058 0.264 Uiso 0.5 1 calc R U P K 3
U2 U 0.82368(4) 0.21990(4) 0.62330(3) 0.0635(2) Uani 1 1 d . . . . .
O8 O 0.7351(8) 0.2914(7) 0.5920(6) 0.075(3) Uani 1 1 d . . . . .
O9 O 0.9103(8) 0.1473(7) 0.6567(7) 0.078(3) Uani 1 1 d . . . . .
O10 O 0.8597(7) 0.2785(6) 0.7512(5) 0.066(3) Uani 1 1 d . . . . .
O11 O 0.7668(7) 0.1776(7) 0.7213(6) 0.077(3) Uani 1 1 d . . . . .
O12 O 0.8068(8) 0.2341(8) 0.8342(6) 0.077(3) Uani 1 1 d . . . . .
O13 O 0.7161(8) 0.1056(8) 0.5729(6) 0.079(3) Uani 1 1 d . . . . .
O14 O 0.7731(8) 0.1544(7) 0.4958(6) 0.072(3) Uani 1 1 d . . . . .
O15 O 0.6839(9) 0.0484(8) 0.4613(6) 0.086(3) Uani 1 1 d . . . . .
N6 N 0.8105(9) 0.2297(8) 0.7717(7) 0.064(3) Uani 1 1 d . . . . .
N7 N 0.7222(10) 0.1009(9) 0.5078(8) 0.073(3) Uani 1 1 d . . . . .
O16 O 0.9164(18) 0.3458(16) 0.6484(14) 0.071(6) Uiso 0.5 1 d . . P L 1
O17 O 0.879(3) 0.293(2) 0.537(2) 0.067(9) Uani 0.5 1 d . . P L 1
O18 O 0.956(2) 0.407(2) 0.5640(18) 0.110(9) Uiso 0.5 1 d . . P L 1
N8 N 0.923(2) 0.349(2) 0.5847(19) 0.080(8) Uiso 0.5 1 d . . P L 1
O19 O 0.9462(19) 0.3219(17) 0.6529(15) 0.076(7) Uiso 0.5 1 d . . P L 2
O20 O 0.902(3) 0.263(2) 0.542(2) 0.065(8) Uani 0.5 1 d . . P L 2
O21 O 1.009(3) 0.358(2) 0.575(2) 0.124(11) Uiso 0.5 1 d . . P L 2
N9 N 0.954(3) 0.314(2) 0.590(2) 0.087(9) Uiso 0.5 1 d . . P L 2

loop_
_atom_site_aniso_label
_atom_site_aniso_U_11
_atom_site_aniso_U_22
_atom_site_aniso_U_33
_atom_site_aniso_U_23
_atom_site_aniso_U_13
_atom_site_aniso_U_12
U1 0.0578(4) 0.0755(4) 0.0521(3) 0.0001(2) 0.0200(3) -0.0015(2)
Cl1 0.102(3) 0.104(3) 0.083(3) -0.005(2) 0.055(3) -0.018(3)
Cl2 0.108(3) 0.070(2) 0.064(2) -0.0056(18) 0.015(2) -0.005(2)
O1 0.074(7) 0.073(6) 0.061(6) 0.000(5) 0.024(5) -0.008(5)
O2 0.081(8) 0.089(9) 0.071(7) 0.001(5) 0.044(6) 0.001(6)
O3 0.052(5) 0.086(7) 0.056(5) -0.012(5) 0.017(5) 0.002(5)
O4 0.057(6) 0.090(8) 0.070(6) 0.010(5) 0.022(5) 0.001(5)
O5 0.074(7) 0.097(8) 0.059(6) 0.005(5) 0.025(5) -0.005(6)
O6 0.086(8) 0.088(8) 0.075(7) 0.002(6) 0.045(6) 0.003(6)
O7 0.121(11) 0.098(10) 0.121(11) 0.024(8) 0.077(10) 0.009(8)
N1 0.050(6) 0.075(8) 0.052(6) 0.001(6) 0.011(5) -0.001(6)
N2 0.070(7) 0.053(6) 0.051(6) -0.003(5) 0.019(6) -0.002(5)
N3 0.069(8) 0.070(8) 0.054(6) -0.005(5) 0.020(6) 0.004(6)
N4 0.120(11) 0.112(11) 0.130(14) -0.022(9) 0.078(11) 0.003(8)
N5 0.073(9) 0.084(10) 0.083(9) 0.007(8) 0.039(8) -0.001(7)
C1 0.054(8) 0.085(10) 0.048(7) -0.003(7) 0.018(6) -0.003(7)
C2 0.064(9) 0.062(8) 0.050(7) 0.000(6) 0.021(7) 0.000(6)
C3 0.075(10) 0.075(10) 0.059(8) -0.007(7) 0.022(8) -0.005(8)
C4 0.066(9) 0.112(13) 0.049(7) 0.013(8) 0.027(7) -0.004(9)
C5 0.062(9) 0.076(9) 0.060(8) -0.002(7) 0.023(7) 0.000(7)
C6 0.053(8) 0.073(9) 0.048(7) -0.004(6) 0.016(6) 0.001(6)
C7 0.057(8) 0.067(9) 0.051(7) 0.008(6) 0.016(6) 0.007(7)
C8 0.060(8) 0.069(9) 0.053(7) -0.003(6) 0.008(7) 0.009(7)
C9 0.063(9) 0.071(9) 0.058(8) -0.001(7) 0.012(7) 0.001(7)
C10 0.086(11) 0.065(10) 0.060(8) -0.013(7) 0.010(8) 0.011(8)
C11 0.049(8) 0.103(12) 0.059(8) 0.008(8) 0.021(7) 0.017(8)
C12 0.078(9) 0.097(12) 0.064(9) -0.006(8) 0.030(8) 0.014(8)
C13 0.072(10) 0.076(10) 0.050(7) 0.000(7) 0.013(7) 0.005(8)
C14 0.076(10) 0.076(10) 0.059(8) 0.011(7) 0.020(8) -0.007(8)
C15 0.067(9) 0.079(10) 0.064(8) -0.009(7) 0.028(8) -0.018(8)
C16 0.093(13) 0.086(12) 0.079(11) -0.027(9) 0.020(10) -0.023(10)
C17 0.107(15) 0.099(14) 0.080(12) -0.013(10) 0.026(11) -0.040(12)
C18 0.14(2) 0.123(18) 0.089(14) 0.013(13) 0.023(14) -0.030(16)
C19 0.069(9) 0.066(9) 0.049(7) -0.003(6) 0.016(7) -0.003(7)
C20 0.075(10) 0.082(11) 0.058(8) -0.003(7) 0.019(8) 0.000(8)
C21 0.119(16) 0.096(13) 0.062(9) -0.001(9) 0.027(10) 0.028(12)
C23 0.098(14) 0.119(17) 0.103(14) -0.009(12) 0.061(13) 0.016(12)
C24 0.14(2) 0.100(16) 0.110(16) 0.006(13) 0.059(16) 0.016(14)
C27 0.133(10) 0.152(12) 0.156(12) -0.007(8) 0.080(9) -0.001(7)
C30 0.212(19) 0.21(2) 0.22(2) 0.002(10) 0.083(11) -0.007(10)
C22 0.077(15) 0.098(18) 0.089(16) 0.006(13) 0.046(13) -0.009(13)
C25 0.11(3) 0.19(4) 0.15(4) -0.05(3) 0.09(3) -0.03(3)
C26 0.14(4) 0.16(4) 0.15(4) -0.06(3) 0.07(3) -0.06(3)
C22A 0.077(15) 0.098(18) 0.089(16) 0.006(13) 0.046(13) -0.009(13)
U2 0.0624(4) 0.0721(4) 0.0518(3) 0.0023(2) 0.0168(3) -0.0015(2)
O8 0.086(8) 0.086(8) 0.058(6) 0.000(5) 0.034(6) 0.014(6)
O9 0.078(7) 0.093(8) 0.072(7) -0.005(6) 0.039(6) 0.009(6)
O10 0.079(7) 0.067(6) 0.047(5) 0.004(4) 0.019(5) -0.003(5)
O11 0.069(7) 0.089(8) 0.061(6) -0.005(6) 0.013(5) -0.008(6)
O12 0.082(8) 0.099(8) 0.051(6) 0.007(5) 0.029(5) 0.006(6)
O13 0.085(8) 0.100(8) 0.057(6) 0.001(6) 0.034(6) -0.018(6)
O14 0.077(7) 0.076(7) 0.065(6) -0.001(5) 0.028(6) -0.005(6)
O15 0.095(8) 0.085(8) 0.060(6) -0.001(6) 0.008(6) -0.017(6)
N6 0.065(8) 0.060(7) 0.062(7) 0.009(6) 0.017(6) 0.012(6)
N7 0.072(8) 0.076(9) 0.064(8) 0.003(7) 0.019(7) -0.003(7)
O17 0.08(2) 0.06(2) 0.064(14) 0.011(16) 0.024(14) 0.020(14)
O20 0.08(2) 0.06(2) 0.048(12) -0.003(15) 0.010(14) -0.002(14)

loop_
_atom_type_symbol
_atom_type_description
_atom_type_scat_dispersion_real
_atom_type_scat_dispersion_imag
_atom_type_scat_source
C C 0.0033 0.0016 'International Tables Vol C Tables 4.2.6.8 and 6.1.1.4'
H H 0.0000 0.0000 'International Tables Vol C Tables 4.2.6.8 and 6.1.1.4'
Cl Cl 0.1484 0.1585 'International Tables Vol C Tables 4.2.6.8 and 6.1.1.4'
N N 0.0061 0.0033 'International Tables Vol C Tables 4.2.6.8 and 6.1.1.4'
O O 0.0106 0.0060 'International Tables Vol C Tables 4.2.6.8 and 6.1.1.4'
U U -9.6767 9.6646 'International Tables Vol C Tables 4.2.6.8 and 6.1.1.4'

loop_
_geom_angle_atom_site_label_1
_geom_angle_atom_site_label_2
_geom_angle_atom_site_label_3
_geom_angle
_geom_angle_site_symmetry_1
_geom_angle_site_symmetry_3
_geom_angle_publ_flag
O1 U1 O5 63.1(4) . . ?
O1 U1 O6 114.0(4) . . ?
O1 U1 N1 61.4(4) . . ?
O1 U1 N2 122.2(4) . . ?
O2 U1 O1 173.5(4) . . ?
O2 U1 O5 114.9(4) . . ?
O2 U1 O6 63.9(4) . . ?
O2 U1 N1 121.4(4) . . ?
O2 U1 N2 60.6(4) . . ?
O3 U1 O1 91.7(4) . . ?
O3 U1 O2 94.4(4) . . ?
O3 U1 O4 178.4(5) . . ?
O3 U1 O5 88.3(4) . . ?
O3 U1 O6 89.8(5) . . ?
O3 U1 N1 84.6(4) . . ?
O3 U1 N2 85.7(4) . . ?
O4 U1 O1 87.8(5) . . ?
O4 U1 O2 86.1(5) . . ?
O4 U1 O5 92.8(4) . . ?
O4 U1 O6 91.8(5) . . ?
O4 U1 N1 93.8(4) . . ?
O4 U1 N2 93.2(5) . . ?
O5 U1 N1 123.7(4) . . ?
O5 U1 N2 172.1(3) . . ?
O6 U1 O5 51.0(4) . . ?
O6 U1 N1 172.6(4) . . ?
O6 U1 N2 123.7(4) . . ?
N1 U1 N2 60.8(4) . . ?
C1 O1 U1 122.9(10) . . ?
C12 O2 U1 127.0(11) . . ?
N5 O5 U1 96.1(10) . . ?
N5 O6 U1 96.7(9) . . ?
C2 N1 U1 120.1(10) . . ?
C2 N1 C6 116.5(13) . . ?
C6 N1 U1 122.3(9) . . ?
C7 N2 U1 119.6(9) . . ?
C11 N2 U1 120.2(10) . . ?
C11 N2 C7 116.8(13) . . ?
C1 N3 C15 117.9(13) . . ?
C1 N3 C19 125.5(13) . . ?
C19 N3 C15 115.5(12) . . ?
C12 N4 C23 126.4(19) . . ?
C12 N4 C27 118(2) . . ?
C27 N4 C23 112.0(18) . . ?
O5 N5 U1 58.2(8) . . ?
O6 N5 U1 57.9(8) . . ?
O6 N5 O5 115.9(14) . . ?
O7 N5 U1 176.2(13) . . ?
O7 N5 O5 122.0(16) . . ?
O7 N5 O6 122.0(15) . . ?
O1 C1 N3 122.7(14) . . ?
O1 C1 C2 112.7(12) . . ?
N3 C1 C2 124.3(13) . . ?
N1 C2 C1 111.7(13) . . ?
N1 C2 C3 123.5(14) . . ?
C3 C2 C1 124.7(13) . . ?
C2 C3 H3 120.8 . . ?
C4 C3 C2 118.4(15) . . ?
C4 C3 H3 120.8 . . ?
C3 C4 Cl1 119.0(14) . . ?
C3 C4 C5 119.9(15) . . ?
C5 C4 Cl1 121.2(14) . . ?
C4 C5 C14 124.1(15) . . ?
C6 C5 C4 116.7(15) . . ?
C6 C5 C14 119.2(14) . . ?
N1 C6 C7 114.3(13) . . ?
C5 C6 N1 125.0(14) . . ?
C5 C6 C7 120.7(14) . . ?
N2 C7 C6 117.0(13) . . ?
N2 C7 C8 124.6(13) . . ?
C8 C7 C6 118.3(14) . . ?
C9 C8 C7 113.2(15) . . ?
C9 C8 C13 129.1(15) . . ?
C13 C8 C7 117.7(14) . . ?
C8 C9 Cl2 117.5(13) . . ?
C10 C9 Cl2 118.1(12) . . ?
C10 C9 C8 124.5(15) . . ?
C9 C10 H10 121.4 . . ?
C9 C10 C11 117.2(15) . . ?
C11 C10 H10 121.4 . . ?
N2 C11 C10 123.7(16) . . ?
N2 C11 C12 108.7(15) . . ?
C10 C11 C12 127.5(16) . . ?
O2 C12 N4 123(2) . . ?
O2 C12 C11 113.4(15) . . ?
N4 C12 C11 123.3(19) . . ?
C8 C13 H13 118.7 . . ?
C14 C13 C8 122.6(16) . . ?
C14 C13 H13 118.7 . . ?
C5 C14 H14 119.3 . . ?
C13 C14 C5 121.4(16) . . ?
C13 C14 H14 119.3 . . ?
N3 C15 H15A 110.0 . . ?
N3 C15 H15B 110.0 . . ?
N3 C15 C16 108.7(13) . . ?
H15A C15 H15B 108.3 . . ?
C16 C15 H15A 110.0 . . ?
C16 C15 H15B 110.0 . . ?
C15 C16 H16A 109.3 . . ?
C15 C16 H16B 109.3 . . ?
H16A C16 H16B 108.0 . . ?
C17 C16 C15 111.5(16) . . ?
C17 C16 H16A 109.3 . . ?
C17 C16 H16B 109.3 . . ?
C16 C17 H17A 108.9 . . ?
C16 C17 H17B 108.9 . . ?
C16 C17 C18 113.4(17) . . ?
H17A C17 H17B 107.7 . . ?
C18 C17 H17A 108.9 . . ?
C18 C17 H17B 108.9 . . ?
C17 C18 H18A 109.5 . . ?
C17 C18 H18B 109.5 . . ?
C17 C18 H18C 109.5 . . ?
H18A C18 H18B 109.5 . . ?
H18A C18 H18C 109.5 . . ?
H18B C18 H18C 109.5 . . ?
N3 C19 H19A 108.5 . . ?
N3 C19 H19B 108.5 . . ?
N3 C19 C20 115.2(13) . . ?
H19A C19 H19B 107.5 . . ?
C20 C19 H19A 108.5 . . ?
C20 C19 H19B 108.5 . . ?
C19 C20 H20A 109.3 . . ?
C19 C20 H20B 109.3 . . ?
C19 C20 C21 111.8(14) . . ?
H20A C20 H20B 107.9 . . ?
C21 C20 H20A 109.3 . . ?
C21 C20 H20B 109.3 . . ?
C20 C21 H21A 109.2 . . ?
C20 C21 H21B 109.2 . . ?
C20 C21 H21C 107.5 . . ?
C20 C21 H21D 107.5 . . ?
H21A C21 H21B 107.9 . . ?
H21C C21 H21D 107.0 . . ?
C22 C21 C20 112.1(17) . . ?
C22 C21 H21A 109.2 . . ?
C22 C21 H21B 109.2 . . ?
C22A C21 C20 119(2) . . ?
C22A C21 H21C 107.5 . . ?
C22A C21 H21D 107.5 . . ?
N4 C23 H23A 108.8 . . ?
N4 C23 H23B 108.8 . . ?
N4 C23 C24 113.9(19) . . ?
H23A C23 H23B 107.7 . . ?
C24 C23 H23A 108.8 . . ?
C24 C23 H23B 108.8 . . ?
C23 C24 H24A 108.2 . . ?
C23 C24 H24B 108.2 . . ?
C23 C24 H24C 108.6 . . ?
C23 C24 H24D 108.6 . . ?
H24A C24 H24B 107.4 . . ?
H24C C24 H24D 107.6 . . ?
C25 C24 C23 116(2) . . ?
C25 C24 H24A 108.2 . . ?
C25 C24 H24B 108.2 . . ?
C25A C24 C23 115(3) . . ?
C25A C24 H24C 108.6 . . ?
C25A C24 H24D 108.6 . . ?
N4 C27 H27A 108.3 . . ?
N4 C27 H27B 108.3 . . ?
N4 C27 H27C 109.9 . . ?
N4 C27 H27D 109.9 . . ?
N4 C27 C28 116.1(16) . . ?
N4 C27 C28A 109.0(14) . . ?
H27A C27 H27B 107.4 . . ?
H27C C27 H27D 108.3 . . ?
C28 C27 H27A 108.3 . . ?
C28 C27 H27B 108.3 . . ?
C28A C27 H27C 109.9 . . ?
C28A C27 H27D 109.9 . . ?
H30D C30 H30E 109.5 . . ?
H30D C30 H30F 109.5 . . ?
H30E C30 H30F 109.5 . . ?
H30A C30 H30B 109.5 . . ?
H30A C30 H30C 109.5 . . ?
H30B C30 H30C 109.5 . . ?
C29 C30 H30A 109.5 . . ?
C29 C30 H30B 109.5 . . ?
C29 C30 H30C 109.5 . . ?
C29A C30 H30D 109.5 . . ?
C29A C30 H30E 109.5 . . ?
C29A C30 H30F 109.5 . . ?
C21 C22 H22A 109.5 . . ?
C21 C22 H22B 109.5 . . ?
C21 C22 H22C 109.5 . . ?
H22A C22 H22B 109.5 . . ?
H22A C22 H22C 109.5 . . ?
H22B C22 H22C 109.5 . . ?
C24 C25 H25A 110.1 . . ?
C24 C25 H25B 110.1 . . ?
C24 C25 C26 108(3) . . ?
H25A C25 H25B 108.4 . . ?
C26 C25 H25A 110.1 . . ?
C26 C25 H25B 110.1 . . ?
C25 C26 H26A 109.5 . . ?
C25 C26 H26B 109.5 . . ?
C25 C26 H26C 109.5 . . ?
H26A C26 H26B 109.5 . . ?
H26A C26 H26C 109.5 . . ?
H26B C26 H26C 109.5 . . ?
C27 C28 H28A 109.4 . . ?
C27 C28 H28B 109.4 . . ?
H28A C28 H28B 108.0 . . ?
C29 C28 C27 111.2(15) . . ?
C29 C28 H28A 109.4 . . ?
C29 C28 H28B 109.4 . . ?
C30 C29 H29C 109.4 . . ?
C30 C29 H29D 109.4 . . ?
C28 C29 C30 111.2(15) . . ?
C28 C29 H29C 109.4 . . ?
C28 C29 H29D 109.4 . . ?
H29C C29 H29D 108.0 . . ?
C21 C22A H22D 109.5 . . ?
C21 C22A H22E 109.5 . . ?
C21 C22A H22F 109.5 . . ?
H22D C22A H22E 109.5 . . ?
H22D C22A H22F 109.5 . . ?
H22E C22A H22F 109.5 . . ?
C24 C25A H25C 109.5 . . ?
C24 C25A H25D 109.5 . . ?
H25C C25A H25D 108.1 . . ?
C26A C25A C24 111(4) . . ?
C26A C25A H25C 109.5 . . ?
C26A C25A H25D 109.5 . . ?
C25A C26A H26D 109.5 . . ?
C25A C26A H26E 109.5 . . ?
C25A C26A H26F 109.5 . . ?
H26D C26A H26E 109.5 . . ?
H26D C26A H26F 109.5 . . ?
H26E C26A H26F 109.5 . . ?
C27 C28A H28C 109.1 . . ?
C27 C28A H28D 109.1 . . ?
H28C C28A H28D 107.8 . . ?
C29A C28A C27 113(3) . . ?
C29A C28A H28C 109.1 . . ?
C29A C28A H28D 109.1 . . ?
C30 C29A C28A 106.4(16) . . ?
C30 C29A H29A 110.5 . . ?
C30 C29A H29B 110.5 . . ?
C28A C29A H29A 110.5 . . ?
C28A C29A H29B 110.5 . . ?
H29A C29A H29B 108.6 . . ?
O8 U2 O10 86.3(4) . . ?
O8 U2 O11 87.3(5) . . ?
O8 U2 O13 90.3(5) . . ?
O8 U2 O14 91.7(4) . . ?
O8 U2 O16 82.7(8) . . ?
O8 U2 O17 84.8(8) . . ?
O8 U2 O19 96.3(8) . . ?
O8 U2 O20 98.3(8) . . ?
O9 U2 O8 178.0(5) . . ?
O9 U2 O10 92.6(4) . . ?
O9 U2 O11 90.7(5) . . ?
O9 U2 O13 88.8(5) . . ?
O9 U2 O14 89.2(5) . . ?
O9 U2 O16 98.5(7) . . ?
O9 U2 O17 97.2(8) . . ?
O9 U2 O19 84.9(8) . . ?
O9 U2 O20 83.8(8) . . ?
O10 U2 O14 173.9(4) . . ?
O10 U2 O19 69.5(7) . . ?
O11 U2 O10 51.4(4) . . ?
O11 U2 O14 122.8(4) . . ?
O11 U2 O19 120.5(7) . . ?
O13 U2 O10 122.6(3) . . ?
O13 U2 O11 71.2(4) . . ?
O13 U2 O14 51.6(3) . . ?
O13 U2 O19 166.7(7) . . ?
O16 U2 O10 66.0(6) . . ?
O16 U2 O11 117.1(7) . . ?
O16 U2 O13 168.7(7) . . ?
O16 U2 O14 119.5(6) . . ?
O17 U2 O10 117.7(11) . . ?
O17 U2 O11 167.1(9) . . ?
O17 U2 O13 118.9(11) . . ?
O17 U2 O14 67.7(11) . . ?
O17 U2 O16 51.8(12) . . ?
O19 U2 O14 116.5(7) . . ?
O20 U2 O10 122.2(9) . . ?
O20 U2 O11 171.5(9) . . ?
O20 U2 O13 114.9(9) . . ?
O20 U2 O14 63.7(9) . . ?
O20 U2 O19 52.7(11) . . ?
N6 O10 U2 97.0(8) . . ?
N6 O11 U2 97.4(9) . . ?
N7 O13 U2 96.9(9) . . ?
N7 O14 U2 96.3(9) . . ?
O10 N6 U2 57.1(7) . . ?
O11 N6 U2 57.0(8) . . ?
O11 N6 O10 114.1(12) . . ?
O12 N6 U2 178.7(11) . . ?
O12 N6 O10 121.9(13) . . ?
O12 N6 O11 124.0(14) . . ?
O13 N7 U2 57.2(8) . . ?
O14 N7 U2 58.0(7) . . ?
O14 N7 O13 115.1(13) . . ?
O15 N7 U2 176.3(12) . . ?
O15 N7 O13 122.9(15) . . ?
O15 N7 O14 122.0(14) . . ?
N8 O16 U2 97(2) . . ?
N8 O17 U2 96(3) . . ?
O16 N8 U2 57.8(18) . . ?
O16 N8 O17 115(4) . . ?
O17 N8 U2 57(2) . . ?
O18 N8 U2 173(3) . . ?
O18 N8 O16 124(4) . . ?
O18 N8 O17 120(4) . . ?
N9 O19 U2 94(2) . . ?
N9 O20 U2 95(3) . . ?
O19 N9 U2 59.4(19) . . ?
O19 N9 O20 117(4) . . ?
O20 N9 U2 58(2) . . ?
O21 N9 U2 178(3) . . ?
O21 N9 O19 120(4) . . ?
O21 N9 O20 123(4) . . ?

loop_
_geom_bond_atom_site_label_1
_geom_bond_atom_site_label_2
_geom_bond_distance
_geom_bond_site_symmetry_2
_geom_bond_publ_flag
U1 O1 2.436(11) . ?
U1 O2 2.410(11) . ?
U1 O3 1.771(10) . ?
U1 O4 1.773(10) . ?
U1 O5 2.502(12) . ?
U1 O6 2.496(11) . ?
U1 N1 2.599(13) . ?
U1 N2 2.618(11) . ?
Cl1 C4 1.723(16) . ?
Cl2 C9 1.746(16) . ?
O1 C1 1.280(17) . ?
O2 C12 1.26(2) . ?
O5 N5 1.277(18) . ?
O6 N5 1.263(18) . ?
O7 N5 1.228(18) . ?
N1 C2 1.318(18) . ?
N1 C6 1.369(19) . ?
N2 C7 1.367(19) . ?
N2 C11 1.35(2) . ?
N3 C1 1.301(18) . ?
N3 C15 1.52(2) . ?
N3 C19 1.441(18) . ?
N4 C12 1.27(2) . ?
N4 C23 1.49(3) . ?
N4 C27 1.439(10) . ?
C1 C2 1.50(2) . ?
C2 C3 1.39(2) . ?
C3 H3 0.9500 . ?
C3 C4 1.37(2) . ?
C4 C5 1.40(2) . ?
C5 C6 1.35(2) . ?
C5 C14 1.43(2) . ?
C6 C7 1.45(2) . ?
C7 C8 1.44(2) . ?
C8 C9 1.40(2) . ?
C8 C13 1.40(2) . ?
C9 C10 1.36(2) . ?
C10 H10 0.9500 . ?
C10 C11 1.40(2) . ?
C11 C12 1.51(3) . ?
C13 H13 0.9500 . ?
C13 C14 1.33(2) . ?
C14 H14 0.9500 . ?
C15 H15A 0.9900 . ?
C15 H15B 0.9900 . ?
C15 C16 1.55(3) . ?
C16 H16A 0.9900 . ?
C16 H16B 0.9900 . ?
C16 C17 1.548(16) . ?
C17 H17A 0.9900 . ?
C17 H17B 0.9900 . ?
C17 C18 1.55(3) . ?
C18 H18A 0.9800 . ?
C18 H18B 0.9800 . ?
C18 H18C 0.9800 . ?
C19 H19A 0.9900 . ?
C19 H19B 0.9900 . ?
C19 C20 1.51(2) . ?
C20 H20A 0.9900 . ?
C20 H20B 0.9900 . ?
C20 C21 1.58(2) . ?
C21 H21A 0.9900 . ?
C21 H21B 0.9900 . ?
C21 H21C 0.9900 . ?
C21 H21D 0.9900 . ?
C21 C22 1.525(14) . ?
C21 C22A 1.563(19) . ?
C23 H23A 0.9900 . ?
C23 H23B 0.9900 . ?
C23 C24 1.54(3) . ?
C24 H24A 0.9900 . ?
C24 H24B 0.9900 . ?
C24 H24C 0.9900 . ?
C24 H24D 0.9900 . ?
C24 C25 1.536(10) . ?
C24 C25A 1.535(10) . ?
C27 H27A 0.9900 . ?
C27 H27B 0.9900 . ?
C27 H27C 0.9900 . ?
C27 H27D 0.9900 . ?
C27 C28 1.539(10) . ?
C27 C28A 1.552(10) . ?
C30 H30D 0.9800 . ?
C30 H30E 0.9800 . ?
C30 H30F 0.9800 . ?
C30 H30A 0.9800 . ?
C30 H30B 0.9800 . ?
C30 H30C 0.9800 . ?
C30 C29 1.549(10) . ?
C30 C29A 1.537(10) . ?
C22 H22A 0.9800 . ?
C22 H22B 0.9800 . ?
C22 H22C 0.9800 . ?
C25 H25A 0.9900 . ?
C25 H25B 0.9900 . ?
C25 C26 1.538(10) . ?
C26 H26A 0.9800 . ?
C26 H26B 0.9800 . ?
C26 H26C 0.9800 . ?
C28 H28A 0.9900 . ?
C28 H28B 0.9900 . ?
C28 C29 1.536(10) . ?
C29 H29C 0.9900 . ?
C29 H29D 0.9900 . ?
C22A H22D 0.9800 . ?
C22A H22E 0.9800 . ?
C22A H22F 0.9800 . ?
C25A H25C 0.9900 . ?
C25A H25D 0.9900 . ?
C25A C26A 1.53(2) . ?
C26A H26D 0.9800 . ?
C26A H26E 0.9800 . ?
C26A H26F 0.9800 . ?
C28A H28C 0.9900 . ?
C28A H28D 0.9900 . ?
C28A C29A 1.54(2) . ?
C29A H29A 0.9900 . ?
C29A H29B 0.9900 . ?
U2 O8 1.753(11) . ?
U2 O9 1.746(12) . ?
U2 O10 2.463(9) . ?
U2 O11 2.463(12) . ?
U2 O13 2.462(12) . ?
U2 O14 2.481(11) . ?
U2 O16 2.46(2) . ?
U2 O17 2.45(5) . ?
U2 O19 2.46(3) . ?
U2 O20 2.43(5) . ?
O10 N6 1.279(16) . ?
O11 N6 1.268(16) . ?
O12 N6 1.213(16) . ?
O13 N7 1.280(17) . ?
O14 N7 1.269(17) . ?
O15 N7 1.212(17) . ?
O16 N8 1.26(4) . ?
O17 N8 1.28(6) . ?
O18 N8 1.21(4) . ?
O19 N9 1.26(4) . ?
O20 N9 1.28(5) . ?
O21 N9 1.25(4) . ?

loop_
_geom_torsion_atom_site_label_1
_geom_torsion_atom_site_label_2
_geom_torsion_atom_site_label_3
_geom_torsion_atom_site_label_4
_geom_torsion
_geom_torsion_site_symmetry_1
_geom_torsion_site_symmetry_2
_geom_torsion_site_symmetry_3
_geom_torsion_site_symmetry_4
_geom_torsion_publ_flag
U1 O1 C1 N3 133.8(13) . . . . ?
U1 O1 C1 C2 -40.4(16) . . . . ?
U1 O2 C12 N4 -141.8(16) . . . . ?
U1 O2 C12 C11 36(2) . . . . ?
U1 O5 N5 O6 -4.8(14) . . . . ?
U1 O5 N5 O7 175.6(15) . . . . ?
U1 O6 N5 O5 4.8(14) . . . . ?
U1 O6 N5 O7 -175.5(15) . . . . ?
U1 N1 C2 C1 -12.5(16) . . . . ?
U1 N1 C2 C3 163.2(11) . . . . ?
U1 N1 C6 C5 -163.1(12) . . . . ?
U1 N1 C6 C7 16.4(16) . . . . ?
U1 N2 C7 C6 -22.0(16) . . . . ?
U1 N2 C7 C8 160.4(10) . . . . ?
U1 N2 C11 C10 -158.9(12) . . . . ?
U1 N2 C11 C12 20.1(15) . . . . ?
Cl1 C4 C5 C6 179.1(12) . . . . ?
Cl1 C4 C5 C14 -1(2) . . . . ?
Cl2 C9 C10 C11 176.9(11) . . . . ?
O1 C1 C2 N1 32.4(18) . . . . ?
O1 C1 C2 C3 -143.2(15) . . . . ?
N1 C2 C3 C4 3(2) . . . . ?
N1 C6 C7 N2 4.0(18) . . . . ?
N1 C6 C7 C8 -178.2(12) . . . . ?
N2 C7 C8 C9 -3(2) . . . . ?
N2 C7 C8 C13 178.3(13) . . . . ?
N2 C11 C12 O2 -33.6(19) . . . . ?
N2 C11 C12 N4 144.1(18) . . . . ?
N3 C1 C2 N1 -141.7(15) . . . . ?
N3 C1 C2 C3 43(2) . . . . ?
N3 C15 C16 C17 -179.7(13) . . . . ?
N3 C19 C20 C21 175.6(14) . . . . ?
N4 C23 C24 C25 66(4) . . . . ?
N4 C23 C24 C25A 179(4) . . . . ?
N4 C27 C28 C29 97(4) . . . . ?
N4 C27 C28A C29A -165(5) . . . . ?
C1 N3 C15 C16 -83.7(17) . . . . ?
C1 N3 C19 C20 -114.0(17) . . . . ?
C1 C2 C3 C4 178.3(14) . . . . ?
C2 N1 C6 C5 5(2) . . . . ?
C2 N1 C6 C7 -175.9(12) . . . . ?
C2 C3 C4 Cl1 -179.4(12) . . . . ?
C2 C3 C4 C5 -1(2) . . . . ?
C3 C4 C5 C6 1(2) . . . . ?
C3 C4 C5 C14 -179.9(15) . . . . ?
C4 C5 C6 N1 -3(2) . . . . ?
C4 C5 C6 C7 178.0(14) . . . . ?
C4 C5 C14 C13 -179.7(16) . . . . ?
C5 C6 C7 N2 -176.5(13) . . . . ?
C5 C6 C7 C8 1(2) . . . . ?
C6 N1 C2 C1 179.5(12) . . . . ?
C6 N1 C2 C3 -5(2) . . . . ?
C6 C5 C14 C13 0(2) . . . . ?
C6 C7 C8 C9 179.5(12) . . . . ?
C6 C7 C8 C13 0.7(19) . . . . ?
C7 N2 C11 C10 0(2) . . . . ?
C7 N2 C11 C12 179.3(13) . . . . ?
C7 C8 C9 Cl2 -175.8(10) . . . . ?
C7 C8 C9 C10 4(2) . . . . ?
C7 C8 C13 C14 -3(2) . . . . ?
C8 C9 C10 C11 -3(2) . . . . ?
C8 C13 C14 C5 2(2) . . . . ?
C9 C8 C13 C14 178.9(15) . . . . ?
C9 C10 C11 N2 0(2) . . . . ?
C9 C10 C11 C12 -178.4(15) . . . . ?
C10 C11 C12 O2 145.3(16) . . . . ?
C10 C11 C12 N4 -37(3) . . . . ?
C11 N2 C7 C6 178.7(12) . . . . ?
C11 N2 C7 C8 1(2) . . . . ?
C12 N4 C23 C24 104(3) . . . . ?
C12 N4 C27 C28 62(3) . . . . ?
C12 N4 C27 C28A 101(4) . . . . ?
C13 C8 C9 Cl2 3(2) . . . . ?
C13 C8 C9 C10 -177.6(15) . . . . ?
C14 C5 C6 N1 177.9(14) . . . . ?
C14 C5 C6 C7 -2(2) . . . . ?
C15 N3 C1 O1 5(2) . . . . ?
C15 N3 C1 C2 178.1(13) . . . . ?
C15 N3 C19 C20 78.1(17) . . . . ?
C15 C16 C17 C18 -59(2) . . . . ?
C19 N3 C1 O1 -163.1(15) . . . . ?
C19 N3 C1 C2 10(2) . . . . ?
C19 N3 C15 C16 85.2(16) . . . . ?
C19 C20 C21 C22 -76(2) . . . . ?
C19 C20 C21 C22A -171(3) . . . . ?
C23 N4 C12 O2 170.1(19) . . . . ?
C23 N4 C12 C11 -7(3) . . . . ?
C23 N4 C27 C28 -98(3) . . . . ?
C23 N4 C27 C28A -59(4) . . . . ?
C23 C24 C25 C26 176(4) . . . . ?
C23 C24 C25A C26A 179(4) . . . . ?
C27 N4 C12 O2 13(3) . . . . ?
C27 N4 C12 C11 -164.3(17) . . . . ?
C27 N4 C23 C24 -98(2) . . . . ?
C27 C28 C29 C30 154(5) . . . . ?
C27 C28A C29A C30 165(6) . . . . ?
U2 O10 N6 O11 -1.0(12) . . . . ?
U2 O10 N6 O12 179.0(11) . . . . ?
U2 O11 N6 O10 1.0(12) . . . . ?
U2 O11 N6 O12 -179.0(12) . . . . ?
U2 O13 N7 O14 -2.8(14) . . . . ?
U2 O13 N7 O15 175.6(14) . . . . ?
U2 O14 N7 O13 2.7(14) . . . . ?
U2 O14 N7 O15 -175.7(13) . . . . ?
U2 O16 N8 O17 3(4) . . . . ?
U2 O16 N8 O18 172(4) . . . . ?
U2 O17 N8 O16 -3(4) . . . . ?
U2 O17 N8 O18 -172(3) . . . . ?
U2 O19 N9 O20 0(4) . . . . ?
U2 O19 N9 O21 178(4) . . . . ?
U2 O20 N9 O19 0(4) . . . . ?
U2 O20 N9 O21 -178(4) . . . . ?

loop_
_smtbx_masks_void_nr
_smtbx_masks_void_average_x
_smtbx_masks_void_average_y
_smtbx_masks_void_average_z
_smtbx_masks_void_volume
_smtbx_masks_void_count_electrons
_smtbx_masks_void_content
1 0.000 0.000 0.500 263.7 80.7 ?
2 0.000 0.389 0.281 7.3 0.0 ?
3 0.000 0.611 0.719 7.3 0.0 ?
4 0.500 0.500 0.000 263.7 80.7 ?
5 0.500 0.111 0.781 7.3 0.0 ?
6 0.500 0.889 0.219 7.3 0.0 ?
